data_4511459
loop_
_publ_author_name
'Zhai, Quan-Guo'
'Lu, Can-Zhong'
'Chen, Shu-Mei'
'Xu, Xin-Jiang'
'Yang, Wen-Bin'

_publ_section_title
;
 Design of Novel Three-Dimensional Coordination Polymers Based on
 Triangular Trinuclear Copper 1,2,4-Triazolate Units
;
_journal_issue 6
_journal_name_full 'Crystal Growth &amp; Design'
_journal_page_first 1393
_journal_paper_doi 10.1021/cg0600142
_journal_volume 6
_journal_year 2006
_chemical_formula_moiety 'C6 H6 Cl3 Cu4 N9 O'
_chemical_formula_sum 'C6 H6 Cl3 Cu4 N9 O'
_chemical_formula_weight 580.71
_chemical_name_systematic
; 
 ? 
;
_space_group_IT_number 194
_symmetry_cell_setting hexagonal
_symmetry_space_group_name_Hall '-P 6c 2c'
_symmetry_space_group_name_H-M 'P 63/m m c'
_atom_sites_solution_hydrogens geom
_atom_sites_solution_primary direct
_atom_sites_solution_secondary difmap
_audit_creation_method SHELXL-97
_cell_angle_alpha 90.00
_cell_angle_beta 90.00
_cell_angle_gamma 120.00
_cell_formula_units_Z 2
_cell_length_a 11.6208(7)
_cell_length_b 11.6208(7)
_cell_length_c 5.9640(8)
_cell_measurement_reflns_used 1272
_cell_measurement_temperature 293(2)
_cell_measurement_theta_max 27.4835
_cell_measurement_theta_min 3.4181
_cell_volume 697.49(11)
_computing_cell_refinement SAINT
_computing_data_collection SMART
_computing_data_reduction SAINT
_computing_structure_refinement 'SHELXL-97 (Sheldrick, 1997)'
_computing_structure_solution 'SHELXS-97 (Sheldrick, 1990)'
_diffrn_ambient_temperature 293(2)
_diffrn_detector_area_resol_mean 14.6306
_diffrn_measured_fraction_theta_full 0.991
_diffrn_measured_fraction_theta_max 0.991
_diffrn_measurement_device_type 'SMART CCD'
_diffrn_measurement_method dtprofit.ref
_diffrn_radiation_monochromator graphite
_diffrn_radiation_source 'fine-focus sealed tube'
_diffrn_radiation_type MoK\a
_diffrn_radiation_wavelength 0.71073
_diffrn_reflns_av_R_equivalents 0.0552
_diffrn_reflns_av_sigmaI/netI 0.0185
_diffrn_reflns_limit_h_max 15
_diffrn_reflns_limit_h_min -11
_diffrn_reflns_limit_k_max 11
_diffrn_reflns_limit_k_min -15
_diffrn_reflns_limit_l_max 7
_diffrn_reflns_limit_l_min -7
_diffrn_reflns_number 5216
_diffrn_reflns_theta_full 27.46
_diffrn_reflns_theta_max 27.46
_diffrn_reflns_theta_min 3.51
_exptl_absorpt_coefficient_mu 6.605
_exptl_absorpt_correction_T_max 0.7781
_exptl_absorpt_correction_T_min 0.5580
_exptl_absorpt_correction_type multi-scan
_exptl_absorpt_process_details SADABS
_exptl_crystal_colour 'dark blue'
_exptl_crystal_density_diffrn 2.765
_exptl_crystal_density_method 'not measured'
_exptl_crystal_description dodecahedron
_exptl_crystal_F_000 560
_exptl_crystal_size_max 0.10
_exptl_crystal_size_mid 0.08
_exptl_crystal_size_min 0.04
_refine_diff_density_max 0.810
_refine_diff_density_min -0.743
_refine_diff_density_rms 0.093
_refine_ls_extinction_coef 0.0109(16)
_refine_ls_extinction_expression Fc^*^=kFc[1+0.001xFc^2^\l^3^/sin(2\q)]^-1/4^
_refine_ls_extinction_method SHELXL
_refine_ls_goodness_of_fit_ref 1.085
_refine_ls_hydrogen_treatment constr
_refine_ls_matrix_type full
_refine_ls_number_parameters 30
_refine_ls_number_reflns 333
_refine_ls_number_restraints 0
_refine_ls_restrained_S_all 1.085
_refine_ls_R_factor_all 0.0451
_refine_ls_R_factor_gt 0.0432
_refine_ls_shift/su_max 0.000
_refine_ls_shift/su_mean 0.000
_refine_ls_structure_factor_coef Fsqd
_refine_ls_weighting_details 'calc w=1/[\s^2^(Fo^2^)+(0.0224P)^2^+5.5015P] where P=(Fo^2^+2Fc^2^)/3'
_refine_ls_weighting_scheme calc
_refine_ls_wR_factor_gt 0.0823
_refine_ls_wR_factor_ref 0.0831
_reflns_number_gt 323
_reflns_number_total 333
_reflns_threshold_expression >2sigma(I)
_cod_data_source_file cg0600142si20060308_043139.cif
_cod_data_source_block 2
_cod_depositor_comments
;
The following automatic conversions were performed:

'_symmetry_cell_setting' value 'Hexagonal' changed to 'hexagonal'
according to
/usr/data/users/saulius/automatic-downloads/retrospective/ACS/lib/dictionaries/cif_core.dic
dictionary named 'cif_core.dic' version 2.4.2 from
2011-04-26.

'_exptl_absorpt_correction_type' value 'Multi-scan'
changed to 'multi-scan' according to
/usr/data/users/saulius/automatic-downloads/retrospective/ACS/lib/dictionaries/cif_core.dic
dictionary named 'cif_core.dic' version 2.4.2 from 2011-04-26.

Automatic conversion script
Id: cif_fix_values 2281 2013-09-26 08:29:07Z andrius 
;
_cod_original_sg_symbol_Hall -P6c2c
_cod_original_sg_symbol_H-M P6(3)/mmc
_cod_database_code 4511459

loop_
_symmetry_equiv_pos_as_xyz
'x, y, z'
'-y, x-y, z'
'-x+y, -x, z'
'-x, -y, z+1/2'
'y, -x+y, z+1/2'
'x-y, x, z+1/2'
'y, x, -z'
'x-y, -y, -z'
'-x, -x+y, -z'
'-y, -x, -z+1/2'
'-x+y, y, -z+1/2'
'x, x-y, -z+1/2'
'-x, -y, -z'
'y, -x+y, -z'
'x-y, x, -z'
'x, y, -z-1/2'
'-y, x-y, -z-1/2'
'-x+y, -x, -z-1/2'
'-y, -x, z'
'-x+y, y, z'
'x, x-y, z'
'y, x, z-1/2'
'x-y, -y, z-1/2'
'-x, -x+y, z-1/2'

loop_
_atom_site_label
_atom_site_type_symbol
_atom_site_fract_x
_atom_site_fract_y
_atom_site_fract_z
_atom_site_U_iso_or_equiv
_atom_site_adp_type
_atom_site_occupancy
_atom_site_symmetry_multiplicity
_atom_site_calc_flag
_atom_site_refinement_flags
Cu1 Cu 0.56655(5) 0.43345(5) 0.2500 0.0244(4) Uani 1 4 d S
Cu2 Cu 0.0000 0.0000 0.2500 0.0226(5) Uani 1 12 d S
N1 N 0.4044(5) 0.2613(4) 0.2500 0.0213(11) Uani 1 2 d S
N2 N 0.1953(7) 0.0977(3) 0.2500 0.0217(15) Uani 1 4 d S
O1 O 0.6667 0.3333 0.2500 0.109(10) Uani 1 12 d S
Cl1 Cl 0.44996(10) 0.55004(10) 0.2500 0.0271(5) Uani 1 4 d S
C1 C 0.2790(5) 0.2299(6) 0.2500 0.0213(13) Uani 1 2 d S
H1A H 0.2511 0.2922 0.2500 0.026 Uiso 1 2 calc SR

loop_
_atom_site_aniso_label
_atom_site_aniso_U_11
_atom_site_aniso_U_22
_atom_site_aniso_U_33
_atom_site_aniso_U_23
_atom_site_aniso_U_13
_atom_site_aniso_U_12
Cu1 0.0116(4) 0.0116(4) 0.0492(8) 0.000 0.000 0.0052(4)
Cu2 0.0131(6) 0.0131(6) 0.0418(12) 0.000 0.000 0.0065(3)
N1 0.015(2) 0.014(2) 0.034(3) 0.000 0.000 0.007(2)
N2 0.011(3) 0.015(2) 0.038(4) 0.000 0.000 0.0056(15)
O1 0.011(4) 0.011(4) 0.30(3) 0.000 0.000 0.0056(18)
Cl1 0.0212(8) 0.0212(8) 0.0407(13) 0.000 0.000 0.0120(8)
C1 0.014(3) 0.020(3) 0.032(3) 0.000 0.000 0.010(2)

loop_
_atom_type_symbol
_atom_type_description
_atom_type_scat_dispersion_real
_atom_type_scat_dispersion_imag
_atom_type_scat_source
C C 0.0033 0.0016 'International Tables Vol C Tables 4.2.6.8 and 6.1.1.4'
H H 0.0000 0.0000 'International Tables Vol C Tables 4.2.6.8 and 6.1.1.4'
N N 0.0061 0.0033 'International Tables Vol C Tables 4.2.6.8 and 6.1.1.4'
O O 0.0106 0.0060 'International Tables Vol C Tables 4.2.6.8 and 6.1.1.4'
Cl Cl 0.1484 0.1585 'International Tables Vol C Tables 4.2.6.8 and 6.1.1.4'
Cu Cu 0.3201 1.2651 'International Tables Vol C Tables 4.2.6.8 and 6.1.1.4'

loop_
_geom_angle_atom_site_label_1
_geom_angle_atom_site_label_2
_geom_angle_atom_site_label_3
_geom_angle
_geom_angle_site_symmetry_1
_geom_angle_site_symmetry_3
N1 Cu1 N1 174.1(3) 19_665 .
N1 Cu1 O1 87.06(14) 19_665 .
N1 Cu1 O1 87.06(14) . .
N1 Cu1 Cl1 92.94(14) 19_665 .
N1 Cu1 Cl1 92.94(14) . .
O1 Cu1 Cl1 180.0 . .
N2 Cu2 N2 120.0 . 3
N2 Cu2 N2 120.0 . 2
N2 Cu2 N2 120.0 3 2
N2 Cu2 Cu2 90.0 . 13
N2 Cu2 Cu2 90.0 3 13
N2 Cu2 Cu2 90.0 2 13
N2 Cu2 Cu2 90.0 . 13_556
N2 Cu2 Cu2 90.0 3 13_556
N2 Cu2 Cu2 90.0 2 13_556
Cu2 Cu2 Cu2 180.0 13 13_556
C1 N1 N1 106.1(3) . 21
C1 N1 Cu1 131.0(4) . .
N1 N1 Cu1 122.94(14) 21 .
C1 N2 C1 102.5(6) . 21
C1 N2 Cu2 128.7(3) . .
C1 N2 Cu2 128.7(3) 21 .
Cu1 O1 Cu1 120.0 2_655 3_665
Cu1 O1 Cu1 120.0 2_655 .
Cu1 O1 Cu1 120.0 3_665 .
N1 C1 N2 112.7(5) . .
N1 C1 H1A 123.7 . .
N2 C1 H1A 123.7 . .

loop_
_geom_bond_atom_site_label_1
_geom_bond_atom_site_label_2
_geom_bond_distance
_geom_bond_site_symmetry_2
Cu1 N1 1.945(5) 19_665
Cu1 N1 1.945(5) .
Cu1 O1 2.0151(10) .
Cu1 Cl1 2.347(2) .
Cu2 N2 1.966(7) .
Cu2 N2 1.966(7) 3
Cu2 N2 1.966(7) 2
Cu2 Cu2 2.9820(4) 13
Cu2 Cu2 2.9820(4) 13_556
N1 C1 1.312(7) .
N1 N1 1.375(9) 21
N2 C1 1.347(7) .
N2 C1 1.347(7) 21
O1 Cu1 2.0151(10) 2_655
O1 Cu1 2.0151(10) 3_665
C1 H1A 0.9300 .
